data_7064408
loop_
_publ_author_name
'Jebbari, Said'
'Omari, Mohamed'
'Fouad, Mohammed Riad'
'Mohammad-Salim, Haydar'
'Alaqarbeh, Marwa'
'Ben Ahmed, Ali'
'Tounsi, Abdessamad'
'Harrad, Mohamed Anouar'

_publ_section_title
;
 Synthesis and multiscale computational analysis of
 6-nitrobenzoxazole-2-thione: electronic structure, intermolecular
 interactions, and predicted protease inhibition
;
_journal_issue 20
_journal_name_full 'New Journal of Chemistry'
_journal_page_first 8856
_journal_page_last 8867
_journal_paper_doi 10.1039/D6NJ00979D
_journal_volume 50
_journal_year 2026
_chemical_formula_moiety 'C7 H4 N2 O3 S'
_chemical_formula_sum 'C7 H4 N2 O3 S'
_chemical_formula_weight 196.18
_space_group_IT_number 14
_space_group_name_Hall '-P 2yn'
_space_group_name_H-M_alt 'P 1 21/n 1'
_symmetry_cell_setting monoclinic
_symmetry_Int_Tables_number 14
_symmetry_space_group_name_Hall '-P 2yn'
_symmetry_space_group_name_H-M 'P 1 21/n 1'
_atom_sites_solution_hydrogens mixed
_atom_sites_solution_primary dual
_atom_sites_solution_secondary dual
_audit_conform_dict_location ftp://ftp.iucr.org/pub/cif_core.dic
_audit_conform_dict_name cif_core.dic
_audit_conform_dict_version 2.4.5
_audit_creation_date 2025-06-06T12:45:55-00:00
_audit_creation_method 'WinGX routine CIF_UPDATE'
_audit_update_record
;
2026-03-16 deposited with the CCDC.	2026-04-17 downloaded from the CCDC.
;
_cell_angle_alpha 90
_cell_angle_beta 98.719(2)
_cell_angle_gamma 90
_cell_formula_units_Z 4
_cell_length_a 4.5721(2)
_cell_length_b 15.6411(7)
_cell_length_c 10.7748(5)
_cell_measurement_reflns_used 9936
_cell_measurement_temperature 100(2)
_cell_measurement_theta_max 28.30
_cell_measurement_theta_min 2.60
_cell_measurement_wavelength 0.71073
_cell_volume 761.63(6)
_computing_cell_refinement 'SAINT V8.40B (Bruker AXS LLC, 2019)'
_computing_data_collection 'APPEX5v2023.9-2 (BRUKER AXS, 2021-2023)'
_computing_data_reduction 'SAINT V8.40B (Bruker AXS LLC, 2019)'
_computing_molecular_graphics 'Ortep for Windows (Farrugia, 2012)'
_computing_publication_material 'WinGX publication routines (Farrugia, 2012)'
_computing_structure_refinement 'SHELXL-2019/2 (Sheldrick, 2019)'
_computing_structure_solution 'SHELXT 2018/2 (Sheldrick, 2018)'
_diffrn_ambient_temperature 100(2)
_diffrn_detector 'APEX-II CCD'
_diffrn_measured_fraction_theta_full 1
_diffrn_measured_fraction_theta_max 1
_diffrn_measurement_device '\k-geometry diffractometer'
_diffrn_measurement_device_type 'Bruker APEX-II'
_diffrn_measurement_method '\f or \w oscillation scans'
_diffrn_radiation_monochromator graphite
_diffrn_radiation_probe x-ray
_diffrn_radiation_type MoK\a
_diffrn_radiation_wavelength 0.71073
_diffrn_reflns_av_R_equivalents 0.0378
_diffrn_reflns_av_unetI/netI 0.0196
_diffrn_reflns_Laue_measured_fraction_full 1
_diffrn_reflns_Laue_measured_fraction_max 1
_diffrn_reflns_limit_h_max 6
_diffrn_reflns_limit_h_min -6
_diffrn_reflns_limit_k_max 20
_diffrn_reflns_limit_k_min -20
_diffrn_reflns_limit_l_max 14
_diffrn_reflns_limit_l_min -14
_diffrn_reflns_number 17343
_diffrn_reflns_point_group_measured_fraction_full 1
_diffrn_reflns_point_group_measured_fraction_max 1
_diffrn_reflns_theta_full 25.242
_diffrn_reflns_theta_max 28.316
_diffrn_reflns_theta_min 2.314
_exptl_absorpt_coefficient_mu 0.395
_exptl_absorpt_correction_T_max 0.9775
_exptl_absorpt_correction_T_min 0.4863
_exptl_absorpt_process_details 'BRUKER SADABS-2016/2'
_exptl_crystal_colour Colourless
_exptl_crystal_density_diffrn 1.711
_exptl_crystal_density_method 'not measured'
_exptl_crystal_description needle
_exptl_crystal_F_000 400
_exptl_crystal_size_max 0.14
_exptl_crystal_size_mid 0.12
_exptl_crystal_size_min 0.08
_refine_diff_density_max 0.368
_refine_diff_density_min -0.317
_refine_diff_density_rms 0.09
_refine_ls_extinction_method none
_refine_ls_goodness_of_fit_ref 1.104
_refine_ls_hydrogen_treatment mixed
_refine_ls_matrix_type full
_refine_ls_number_constraints 0
_refine_ls_number_parameters 121
_refine_ls_number_reflns 1892
_refine_ls_number_restraints 0
_refine_ls_restrained_S_all 1.104
_refine_ls_R_factor_all 0.0359
_refine_ls_R_factor_gt 0.0273
_refine_ls_shift/su_max 0.001
_refine_ls_shift/su_mean 0
_refine_ls_structure_factor_coef Fsqd
_refine_ls_weighting_details 'w=1/[\s^2^(Fo^2^)+(0.0427P)^2^+0.2733P] where P=(Fo^2^+2Fc^2^)/3'
_refine_ls_weighting_scheme calc
_refine_ls_wR_factor_gt 0.0759
_refine_ls_wR_factor_ref 0.0785
_reflns_Friedel_coverage 0
_reflns_number_gt 1710
_reflns_number_total 1892
_reflns_threshold_expression 'I > 2\s(I)'
_cod_data_source_file d6nj00979d1.cif
_cod_data_source_block JS4
_cod_depositor_comments 'Adding full bibliography for 7064408.cif.'
_cod_original_sg_symbol_H-M 'P 21/n'
_cod_database_code 7064408
_shelx_estimated_absorpt_t_min 0.947
_shelx_estimated_absorpt_t_max 0.969
_shelx_shelxl_version_number 2019/3

loop_
_symmetry_equiv_pos_as_xyz
'x, y, z'
'-x+1/2, y+1/2, -z+1/2'
'-x, -y, -z'
'x-1/2, -y-1/2, z-1/2'

loop_
_atom_site_label
_atom_site_type_symbol
_atom_site_fract_x
_atom_site_fract_y
_atom_site_fract_z
_atom_site_U_iso_or_equiv
_atom_site_adp_type
_atom_site_occupancy
_atom_site_site_symmetry_order
_atom_site_calc_flag
_atom_site_refinement_flags_posn
_atom_site_refinement_flags_adp
_atom_site_refinement_flags_occupancy
_atom_site_disorder_assembly
_atom_site_disorder_group
S1 S -0.18288(7) 0.72735(2) 0.48491(3) 0.01964(11) Uani 1 1 d . . . . .
O1 O 0.7418(2) 0.33356(6) 0.73127(9) 0.0303(2) Uani 1 1 d . . . . .
O2 O 1.0981(2) 0.39238(6) 0.85613(10) 0.0278(2) Uani 1 1 d . . . . .
O3 O 0.11903(19) 0.58783(5) 0.55913(8) 0.01711(19) Uani 1 1 d . . . . .
N2 N 0.2813(2) 0.70152(6) 0.66928(9) 0.0159(2) Uani 1 1 d . . . . .
N3 N 0.8617(2) 0.39631(7) 0.78465(9) 0.0195(2) Uani 1 1 d . . . . .
C1 C 0.0774(3) 0.67429(7) 0.57346(11) 0.0160(2) Uani 1 1 d . . . . .
C7 C 0.4629(3) 0.63481(7) 0.71660(11) 0.0153(2) Uani 1 1 d . . . . .
C2 C 0.3568(3) 0.56359(7) 0.64685(10) 0.0148(2) Uani 1 1 d . . . . .
C3 C 0.4758(3) 0.48327(7) 0.66551(11) 0.0167(2) Uani 1 1 d . . . . .
H3 H 0.399647 0.434807 0.618137 0.02 Uiso 1 1 calc R U . . .
C4 C 0.7188(3) 0.47944(7) 0.76044(11) 0.0165(2) Uani 1 1 d . . . . .
C5 C 0.8339(3) 0.54907(8) 0.83202(11) 0.0180(2) Uani 1 1 d . . . . .
H5 H 1.001498 0.541841 0.894993 0.022 Uiso 1 1 calc R U . . .
C6 C 0.7043(3) 0.62921(8) 0.81153(11) 0.0179(2) Uani 1 1 d . . . . .
H6 H 0.776843 0.677605 0.859912 0.022 Uiso 1 1 calc R U . . .
H2 H 0.308(4) 0.7547(11) 0.6846(15) 0.022 Uiso 1 1 d . U . . .

loop_
_atom_site_aniso_label
_atom_site_aniso_U_11
_atom_site_aniso_U_22
_atom_site_aniso_U_33
_atom_site_aniso_U_23
_atom_site_aniso_U_13
_atom_site_aniso_U_12
S1 0.01820(17) 0.01659(16) 0.02295(17) 0.00373(10) -0.00070(11) 0.00202(11)
O1 0.0435(6) 0.0152(4) 0.0284(5) -0.0035(4) -0.0068(4) 0.0080(4)
O2 0.0195(5) 0.0217(5) 0.0402(5) 0.0091(4) -0.0023(4) 0.0037(4)
O3 0.0185(4) 0.0118(4) 0.0195(4) -0.0002(3) -0.0020(3) 0.0007(3)
N2 0.0159(5) 0.0105(5) 0.0206(5) -0.0004(4) 0.0005(4) -0.0005(4)
N3 0.0224(5) 0.0167(5) 0.0196(5) 0.0043(4) 0.0045(4) 0.0044(4)
C1 0.0165(5) 0.0129(5) 0.0189(5) 0.0005(4) 0.0039(4) -0.0007(4)
C7 0.0153(5) 0.0122(5) 0.0187(5) 0.0004(4) 0.0036(4) -0.0003(4)
C2 0.0148(5) 0.0142(5) 0.0150(5) 0.0007(4) 0.0011(4) -0.0006(4)
C3 0.0200(6) 0.0125(5) 0.0176(5) -0.0006(4) 0.0029(4) -0.0001(4)
C4 0.0181(6) 0.0129(5) 0.0190(5) 0.0034(4) 0.0043(4) 0.0031(4)
C5 0.0162(6) 0.0187(6) 0.0187(5) 0.0018(4) 0.0014(4) -0.0006(4)
C6 0.0179(6) 0.0153(5) 0.0199(5) -0.0014(4) 0.0003(4) -0.0023(4)

loop_
_atom_type_symbol
_atom_type_description
_atom_type_scat_dispersion_real
_atom_type_scat_dispersion_imag
_atom_type_scat_source
C C 0.0033 0.0016 'International Tables Vol C Tables 4.2.6.8 and 6.1.1.4'
H H 0 0 'International Tables Vol C Tables 4.2.6.8 and 6.1.1.4'
N N 0.0061 0.0033 'International Tables Vol C Tables 4.2.6.8 and 6.1.1.4'
S S 0.1246 0.1234 'International Tables Vol C Tables 4.2.6.8 and 6.1.1.4'
O O 0.0106 0.006 'International Tables Vol C Tables 4.2.6.8 and 6.1.1.4'

loop_
_geom_angle_atom_site_label_1
_geom_angle_atom_site_label_2
_geom_angle_atom_site_label_3
_geom_angle
_geom_angle_site_symmetry_1
_geom_angle_site_symmetry_3
_geom_angle_publ_flag
C1 O3 C2 107.49(9) . . ?
C1 N2 C7 110.51(10) . . ?
C1 N2 H2 121.1(11) . . ?
C7 N2 H2 127.3(11) . . ?
O1 N3 O2 122.85(11) . . ?
O1 N3 C4 118.25(10) . . ?
O2 N3 C4 118.89(11) . . ?
N2 C1 O3 107.71(10) . . ?
N2 C1 S1 130.03(9) . . ?
O3 C1 S1 122.26(9) . . ?
N2 C7 C6 133.25(11) . . ?
N2 C7 C2 105.35(10) . . ?
C6 C7 C2 121.41(11) . . ?
C3 C2 O3 127.26(10) . . ?
C3 C2 C7 123.83(11) . . ?
O3 C2 C7 108.92(10) . . ?
C2 C3 C4 113.68(10) . . ?
C2 C3 H3 123.2 . . ?
C4 C3 H3 123.2 . . ?
C5 C4 C3 124.49(11) . . ?
C5 C4 N3 118.45(10) . . ?
C3 C4 N3 117.05(10) . . ?
C6 C5 C4 120.10(11) . . ?
C6 C5 H5 120 . . ?
C4 C5 H5 120 . . ?
C7 C6 C5 116.49(11) . . ?
C7 C6 H6 121.8 . . ?
C5 C6 H6 121.8 . . ?

loop_
_geom_bond_atom_site_label_1
_geom_bond_atom_site_label_2
_geom_bond_distance
_geom_bond_site_symmetry_2
_geom_bond_publ_flag
S1 C1 1.6343(12) . ?
O1 N3 1.2242(15) . ?
O2 N3 1.2301(14) . ?
O3 C1 1.3775(14) . ?
O3 C2 1.3811(13) . ?
N2 C1 1.3507(15) . ?
N2 C7 1.3822(15) . ?
N2 H2 0.852(17) . ?
N3 C4 1.4609(15) . ?
C7 C6 1.3889(16) . ?
C7 C2 1.3894(16) . ?
C2 C3 1.3717(16) . ?
C3 C4 1.3925(16) . ?
C3 H3 0.95 . ?
C4 C5 1.3911(17) . ?
C5 C6 1.3898(17) . ?
C5 H5 0.95 . ?
C6 H6 0.95 . ?

loop_
_geom_hbond_atom_site_label_D
_geom_hbond_atom_site_label_H
_geom_hbond_atom_site_label_A
_geom_hbond_distance_DH
_geom_hbond_distance_HA
_geom_hbond_distance_DA
_geom_hbond_angle_DHA
_geom_hbond_site_symmetry_A
_geom_hbond_publ_flag
N2 H2 O1 0.852(17) 2.454(17) 3.0756(14) 130.4(14) 2_656 yes
N2 H2 O2 0.852(17) 2.253(17) 3.0556(14) 157.0(15) 2_656 yes
C3 H3 S1 0.95 2.88 3.8230(12) 170.2 3_566 yes
C6 H6 O1 0.95 2.63 3.2441(16) 123.1 2_656 yes

loop_
_geom_torsion_atom_site_label_1
_geom_torsion_atom_site_label_2
_geom_torsion_atom_site_label_3
_geom_torsion_atom_site_label_4
_geom_torsion
_geom_torsion_site_symmetry_1
_geom_torsion_site_symmetry_2
_geom_torsion_site_symmetry_3
_geom_torsion_site_symmetry_4
_geom_torsion_publ_flag
C7 N2 C1 O3 1.62(13) . . . . ?
C7 N2 C1 S1 -178.90(10) . . . . ?
C2 O3 C1 N2 -1.19(12) . . . . ?
C2 O3 C1 S1 179.28(8) . . . . ?
C1 N2 C7 C6 178.79(13) . . . . ?
C1 N2 C7 C2 -1.39(13) . . . . ?
C1 O3 C2 C3 -179.74(12) . . . . ?
C1 O3 C2 C7 0.34(12) . . . . ?
N2 C7 C2 C3 -179.31(11) . . . . ?
C6 C7 C2 C3 0.54(19) . . . . ?
N2 C7 C2 O3 0.61(13) . . . . ?
C6 C7 C2 O3 -179.53(11) . . . . ?
O3 C2 C3 C4 179.09(11) . . . . ?
C7 C2 C3 C4 -0.99(17) . . . . ?
C2 C3 C4 C5 0.51(17) . . . . ?
C2 C3 C4 N3 -178.93(10) . . . . ?
O1 N3 C4 C5 172.28(11) . . . . ?
O2 N3 C4 C5 -8.66(17) . . . . ?
O1 N3 C4 C3 -8.24(16) . . . . ?
O2 N3 C4 C3 170.81(11) . . . . ?
C3 C4 C5 C6 0.45(19) . . . . ?
N3 C4 C5 C6 179.88(11) . . . . ?
N2 C7 C6 C5 -179.73(12) . . . . ?
C2 C7 C6 C5 0.47(18) . . . . ?
C4 C5 C6 C7 -0.92(18) . . . . ?
